data_1565351
loop_
_publ_author_name
'Berti, Beatrice'
'Bortoluzzi, Marco'
'Cesari, Cristiana'
'Femoni, Cristina'
'Iapalucci, Maria Carmela'
'Zacchini, Stefano'

_publ_section_title
;
 Reactions of [Pt6(CO)6(SnX2)2(SnX3)4]4-- (X&#x00A0;=&#x00A0;Cl, Br) with
 Acids: Syntheses and molecular structures of
 [Pt12(CO)10(SnCl)2(SnCl2)4{Cl2Sn(\m-OH)SnCl2}2]2-- And
 [Pt7(CO)6(SnBr2)4{Br2Sn(\m-OH)SnBr2}{Br2Sn(\m-Br)SnBr2}]2-- Platinum
 carbonyl clusters decorated by Sn(II)-Fragments
;
_journal_name_full 'Inorganica Chimica Acta'
_journal_page_first 119432
_journal_paper_doi 10.1016/j.ica.2020.119432
_journal_volume 503
_journal_year 2020
_chemical_formula_sum 'C50 H40 Br6 O2 P2 Pt2 Sn'
_chemical_formula_weight 1723.09
_space_group_crystal_system monoclinic
_space_group_IT_number 14
_space_group_name_Hall '-P 2ybc'
_space_group_name_H-M_alt 'P 1 21/c 1'
_atom_sites_solution_hydrogens geom
_audit_creation_method SHELXL-2014/7
_cell_angle_alpha 90
_cell_angle_beta 110.363(2)
_cell_angle_gamma 90
_cell_formula_units_Z 4
_cell_length_a 22.1246(16)
_cell_length_b 13.9666(10)
_cell_length_c 18.0304(14)
_cell_measurement_reflns_used 9870
_cell_measurement_temperature 100(2)
_cell_measurement_theta_max 28.1045
_cell_measurement_theta_min 2.2635
_cell_volume 5223.3(7)
_computing_cell_refinement 'APEX2 (Bruker AXS, 2006)'
_computing_data_collection 'APEX2 (Bruker AXS, 2006)'
_computing_data_reduction 'SAINT (Bruker AXS, 2004)'
_computing_molecular_graphics 'SCHAKAL99 (Keller, 1999)'
_computing_publication_material 'XCIF (Bruker AXS, 2001)'
_computing_structure_refinement 'SHELXL-2014/7 (Sheldrick, 2014)'
_computing_structure_solution 'SHELXL-2014/7 (Sheldrick, 2014)'
_diffrn_ambient_temperature 100(2)
_diffrn_measured_fraction_theta_full 1.000
_diffrn_measured_fraction_theta_max 1.000
_diffrn_measurement_device_type 'PHOTON100 area detector'
_diffrn_measurement_method 'phi and omega scans'
_diffrn_radiation_type MoK\a
_diffrn_radiation_wavelength 0.71073
_diffrn_reflns_av_R_equivalents 0.0909
_diffrn_reflns_av_unetI/netI 0.0572
_diffrn_reflns_Laue_measured_fraction_full 1.000
_diffrn_reflns_Laue_measured_fraction_max 1.000
_diffrn_reflns_limit_h_max 27
_diffrn_reflns_limit_h_min -27
_diffrn_reflns_limit_k_max 17
_diffrn_reflns_limit_k_min -17
_diffrn_reflns_limit_l_max 22
_diffrn_reflns_limit_l_min -22
_diffrn_reflns_number 63258
_diffrn_reflns_point_group_measured_fraction_full 1.000
_diffrn_reflns_point_group_measured_fraction_max 1.000
_diffrn_reflns_theta_full 25.242
_diffrn_reflns_theta_max 26.000
_diffrn_reflns_theta_min 1.758
_diffrn_source 'fine-focus sealed tube'
_exptl_absorpt_coefficient_mu 10.506
_exptl_absorpt_correction_T_max 0.1519
_exptl_absorpt_correction_T_min 0.0383
_exptl_absorpt_correction_type empirical
_exptl_absorpt_process_details
;
 Data were corrected for Lorentz polarization and absorption
 effects (empirical absorption corrections SADABS).
 R(int) = 0.1734 (selected reflections only, before parameter refinement)
 R(int) = 0.0965 (selected reflections only, after parameter refinement)
;
_exptl_crystal_colour yellow
_exptl_crystal_density_diffrn 2.191
_exptl_crystal_description plate
_exptl_crystal_F_000 3208
_exptl_crystal_size_max 0.160
_exptl_crystal_size_mid 0.150
_exptl_crystal_size_min 0.110
_refine_diff_density_max 2.295
_refine_diff_density_min -2.302
_refine_diff_density_rms 0.243
_refine_ls_extinction_coef .
_refine_ls_extinction_method none
_refine_ls_goodness_of_fit_ref 1.058
_refine_ls_hydrogen_treatment constr
_refine_ls_matrix_type full
_refine_ls_number_parameters 568
_refine_ls_number_reflns 10261
_refine_ls_number_restraints 12
_refine_ls_restrained_S_all 1.059
_refine_ls_R_factor_all 0.0546
_refine_ls_R_factor_gt 0.0430
_refine_ls_shift/su_max 0.001
_refine_ls_shift/su_mean 0.000
_refine_ls_structure_factor_coef Fsqd
_refine_ls_weighting_details 'w=1/[\s^2^(Fo^2^)+(0.0496P)^2^+29.7489P] where P=(Fo^2^+2Fc^2^)/3'
_refine_ls_weighting_scheme calc
_refine_ls_wR_factor_gt 0.1009
_refine_ls_wR_factor_ref 0.1070
_reflns_Friedel_coverage 0.000
_reflns_Friedel_fraction_full .
_reflns_Friedel_fraction_max .
_reflns_number_gt 8808
_reflns_number_total 10261
_reflns_threshold_expression 'I > 2\s(I)'
_cod_data_source_file ICA-2020-503-119432.cif
_cod_data_source_block 5
_cod_original_sg_symbol_H-M 'P 21/c'
_cod_database_code 1565351
_shelx_shelxl_version_number 2014/7
_shelx_space_group_comment
;
The symmetry employed for this shelxl refinement is uniquely defined
by the following loop, which should always be used as a source of
symmetry information in preference to the above space-group names.
They are only intended as comments.
;
_shelx_estimated_absorpt_t_min 0.284
_shelx_estimated_absorpt_t_max 0.391

loop_
_space_group_symop_operation_xyz
'x, y, z'
'-x, y+1/2, -z+1/2'
'-x, -y, -z'
'x, -y-1/2, z-1/2'

loop_
_atom_site_label
_atom_site_type_symbol
_atom_site_fract_x
_atom_site_fract_y
_atom_site_fract_z
_atom_site_U_iso_or_equiv
_atom_site_adp_type
_atom_site_occupancy
_atom_site_site_symmetry_order
_atom_site_calc_flag
_atom_site_refinement_flags_posn
_atom_site_refinement_flags_adp
_atom_site_refinement_flags_occupancy
_atom_site_disorder_assembly
_atom_site_disorder_group
Pt1 Pt 0.76535(2) 0.37393(2) 0.57163(2) 0.01079(8) Uani 1 1 d . . . . .
Pt2 Pt 0.72755(2) 0.64345(2) 0.44074(2) 0.01246(8) Uani 1 1 d . . . . .
Sn1 Sn 0.70298(2) 0.46652(3) 0.44683(3) 0.01262(12) Uani 1 1 d . . . . .
Br1 Br 0.83511(4) 0.29953(5) 0.70089(4) 0.01921(17) Uani 1 1 d . . . . .
Br2 Br 0.85749(4) 0.45604(5) 0.55360(4) 0.01675(16) Uani 1 1 d . . . . .
Br3 Br 0.75579(4) 0.81753(5) 0.45083(6) 0.0256(2) Uani 1 1 d . . . . .
Br4 Br 0.70092(4) 0.64943(6) 0.56140(5) 0.02298(18) Uani 1 1 d . . . . .
Br5 Br 0.71890(4) 0.37143(5) 0.33406(5) 0.02184(18) Uani 1 1 d . . . . .
Br6 Br 0.58149(4) 0.44440(6) 0.40263(5) 0.0288(2) Uani 1 1 d . . . . .
C1 C 0.6917(4) 0.3151(6) 0.5714(4) 0.0209(18) Uani 1 1 d . . . . .
C2 C 0.7447(4) 0.6300(5) 0.3477(4) 0.0176(16) Uani 1 1 d . . . . .
O1 O 0.6457(3) 0.2779(4) 0.5721(3) 0.0264(13) Uani 1 1 d . . . . .
O2 O 0.7554(3) 0.6241(4) 0.2933(4) 0.0332(15) Uani 1 1 d . . . . .
P1 P 0.96440(9) 0.99067(12) 0.64828(11) 0.0106(4) Uani 1 1 d . . . . .
C101 C 0.9714(3) 0.8689(5) 0.6221(4) 0.0113(14) Uani 1 1 d . . . . .
C102 C 0.9196(4) 0.8074(5) 0.6118(5) 0.0170(16) Uani 1 1 d . . . . .
H102 H 0.8819 0.8305 0.6196 0.020 Uiso 1 1 calc R U . . .
C103 C 0.9225(4) 0.7137(5) 0.5905(5) 0.0213(17) Uani 1 1 d . . . . .
H103 H 0.8871 0.6719 0.5838 0.026 Uiso 1 1 calc R U . . .
C104 C 0.9777(4) 0.6805(5) 0.5788(5) 0.0223(18) Uani 1 1 d . . . . .
H104 H 0.9799 0.6157 0.5639 0.027 Uiso 1 1 calc R U . . .
C105 C 1.0294(4) 0.7406(5) 0.5887(5) 0.0204(17) Uani 1 1 d . . . . .
H105 H 1.0671 0.7169 0.5813 0.024 Uiso 1 1 calc R U . . .
C106 C 1.0263(4) 0.8353(5) 0.6093(5) 0.0170(16) Uani 1 1 d . . . . .
H106 H 1.0614 0.8772 0.6147 0.020 Uiso 1 1 calc R U . . .
C107 C 1.0391(3) 1.0547(5) 0.6713(4) 0.0108(14) Uani 1 1 d . . . . .
C108 C 1.0852(4) 1.0475(6) 0.7450(5) 0.0208(17) Uani 1 1 d . . . . .
H108 H 1.0781 1.0066 0.7833 0.025 Uiso 1 1 calc R U . . .
C109 C 1.1421(4) 1.0990(6) 0.7645(5) 0.0249(19) Uani 1 1 d . . . . .
H109 H 1.1741 1.0929 0.8155 0.030 Uiso 1 1 calc R U . . .
C110 C 1.1519(4) 1.1596(6) 0.7090(5) 0.0229(18) Uani 1 1 d . . . . .
H110 H 1.1902 1.1967 0.7229 0.027 Uiso 1 1 calc R U . . .
C111 C 1.1066(4) 1.1666(5) 0.6337(5) 0.0184(16) Uani 1 1 d . . . . .
H111 H 1.1140 1.2073 0.5955 0.022 Uiso 1 1 calc R U . . .
C112 C 1.0503(4) 1.1139(5) 0.6144(4) 0.0151(15) Uani 1 1 d . . . . .
H112 H 1.0192 1.1177 0.5626 0.018 Uiso 1 1 calc R U . . .
C113 C 0.9060(3) 1.0511(5) 0.5664(4) 0.0090(14) Uani 1 1 d . . . . .
C114 C 0.8719(3) 0.9985(5) 0.4979(4) 0.0137(15) Uani 1 1 d . . . . .
H114 H 0.8769 0.9311 0.4965 0.016 Uiso 1 1 calc R U . . .
C115 C 0.8307(4) 1.0469(5) 0.4325(5) 0.0183(16) Uani 1 1 d . . . . .
H115 H 0.8072 1.0119 0.3863 0.022 Uiso 1 1 calc R U . . .
C116 C 0.8234(4) 1.1456(5) 0.4338(5) 0.0181(16) Uani 1 1 d . . . . .
H116 H 0.7961 1.1782 0.3882 0.022 Uiso 1 1 calc R U . . .
C117 C 0.8564(4) 1.1960(5) 0.5022(4) 0.0147(15) Uani 1 1 d . . . . .
H117 H 0.8505 1.2633 0.5036 0.018 Uiso 1 1 calc R U . . .
C118 C 0.8978(4) 1.1501(5) 0.5683(5) 0.0164(16) Uani 1 1 d . . . . .
H118 H 0.9204 1.1856 0.6147 0.020 Uiso 1 1 calc R U . . .
C119 C 0.9421(3) 0.9853(5) 0.7347(4) 0.0125(15) Uani 1 1 d . . . . .
C120 C 0.9700(4) 0.9159(5) 0.7913(5) 0.0213(17) Uani 1 1 d . . . . .
H120 H 0.9997 0.8714 0.7835 0.026 Uiso 1 1 calc R U . . .
C121 C 0.9544(4) 0.9115(6) 0.8599(5) 0.0273(19) Uani 1 1 d . . . . .
H121 H 0.9748 0.8659 0.8999 0.033 Uiso 1 1 calc R U . . .
C122 C 0.9093(4) 0.9740(6) 0.8691(5) 0.0252(19) Uani 1 1 d . U . . .
H122 H 0.8969 0.9688 0.9143 0.030 Uiso 1 1 calc R U . . .
C123 C 0.8822(4) 1.0429(7) 0.8141(5) 0.027(2) Uani 1 1 d . . . . .
H123 H 0.8525 1.0870 0.8225 0.033 Uiso 1 1 calc R U . . .
C124 C 0.8974(4) 1.0497(6) 0.7462(5) 0.0190(17) Uani 1 1 d . . . . .
H124 H 0.8778 1.0973 0.7077 0.023 Uiso 1 1 calc R U . . .
P2 P 0.42022(9) 0.99272(13) 0.61248(11) 0.0112(4) Uani 1 1 d . . . . .
C201 C 0.4782(4) 0.8980(5) 0.6322(5) 0.0155(16) Uani 1 1 d . . . . .
C202 C 0.4804(4) 0.8387(6) 0.5714(5) 0.0262(19) Uani 1 1 d . . . . .
H202 H 0.4504 0.8467 0.5192 0.031 Uiso 1 1 calc R U . . .
C203 C 0.5266(5) 0.7682(7) 0.5878(6) 0.038(2) Uani 1 1 d . . . . .
H203 H 0.5279 0.7264 0.5468 0.046 Uiso 1 1 calc R U . . .
C204 C 0.5708(5) 0.7574(7) 0.6626(6) 0.044(3) Uani 1 1 d . U . . .
H204 H 0.6030 0.7093 0.6728 0.052 Uiso 1 1 calc R U . . .
C205 C 0.5686(4) 0.8166(7) 0.7237(6) 0.035(2) Uani 1 1 d . . . . .
H205 H 0.5996 0.8093 0.7753 0.042 Uiso 1 1 calc R U . . .
C206 C 0.5210(4) 0.8864(6) 0.7093(5) 0.0222(18) Uani 1 1 d . . . . .
H206 H 0.5177 0.9252 0.7510 0.027 Uiso 1 1 calc R U . . .
C207 C 0.4597(3) 1.1062(5) 0.6221(4) 0.0116(14) Uani 1 1 d . . . . .
C208 C 0.5251(4) 1.1159(5) 0.6652(4) 0.0160(16) Uani 1 1 d . . . . .
H208 H 0.5496 1.0616 0.6902 0.019 Uiso 1 1 calc R U . . .
C209 C 0.5550(4) 1.2049(6) 0.6717(5) 0.0223(18) Uani 1 1 d . . . . .
H209 H 0.5998 1.2112 0.7005 0.027 Uiso 1 1 calc R U . . .
C210 C 0.5189(4) 1.2842(6) 0.6361(5) 0.0190(16) Uani 1 1 d . . . . .
H210 H 0.5391 1.3450 0.6401 0.023 Uiso 1 1 calc R U . . .
C211 C 0.4543(4) 1.2749(5) 0.5950(5) 0.0178(16) Uani 1 1 d . . . . .
H211 H 0.4296 1.3297 0.5716 0.021 Uiso 1 1 calc R U . . .
C212 C 0.4247(4) 1.1866(5) 0.5872(4) 0.0155(16) Uani 1 1 d . . . . .
H212 H 0.3800 1.1809 0.5576 0.019 Uiso 1 1 calc R U . . .
C213 C 0.3646(3) 0.9822(5) 0.5128(4) 0.0137(15) Uani 1 1 d . . . . .
C214 C 0.3810(4) 1.0162(7) 0.4510(5) 0.0264(19) Uani 1 1 d . . . . .
H214 H 0.4213 1.0472 0.4614 0.032 Uiso 1 1 calc R U . . .
C215 C 0.3392(4) 1.0059(7) 0.3734(5) 0.029(2) Uani 1 1 d . . . . .
H215 H 0.3504 1.0298 0.3306 0.035 Uiso 1 1 calc R U . . .
C216 C 0.2808(4) 0.9601(6) 0.3599(5) 0.0238(18) Uani 1 1 d . . . . .
H216 H 0.2519 0.9519 0.3072 0.029 Uiso 1 1 calc R U . . .
C217 C 0.2641(4) 0.9263(6) 0.4215(5) 0.0223(18) Uani 1 1 d . . . . .
H217 H 0.2237 0.8955 0.4108 0.027 Uiso 1 1 calc R U . . .
C218 C 0.3049(4) 0.9363(5) 0.4981(4) 0.0181(16) Uani 1 1 d . . . . .
H218 H 0.2931 0.9127 0.5406 0.022 Uiso 1 1 calc R U . . .
C219 C 0.3771(3) 0.9825(5) 0.6796(4) 0.0132(15) Uani 1 1 d . . . . .
C220 C 0.3573(4) 1.0643(6) 0.7088(5) 0.0199(17) Uani 1 1 d . . . . .
H220 H 0.3705 1.1256 0.6976 0.024 Uiso 1 1 calc R U . . .
C221 C 0.3186(4) 1.0564(6) 0.7536(5) 0.0260(19) Uani 1 1 d . . . . .
H221 H 0.3052 1.1124 0.7735 0.031 Uiso 1 1 calc R U . . .
C222 C 0.2989(4) 0.9671(6) 0.7701(5) 0.0209(17) Uani 1 1 d . . . . .
H222 H 0.2723 0.9622 0.8015 0.025 Uiso 1 1 calc R U . . .
C223 C 0.3177(4) 0.8860(5) 0.7413(4) 0.0173(16) Uani 1 1 d . . . . .
H223 H 0.3041 0.8249 0.7525 0.021 Uiso 1 1 calc R U . . .
C224 C 0.3568(4) 0.8934(5) 0.6959(4) 0.0146(15) Uani 1 1 d . . . . .
H224 H 0.3698 0.8372 0.6759 0.018 Uiso 1 1 calc R U . . .

loop_
_atom_site_aniso_label
_atom_site_aniso_U_11
_atom_site_aniso_U_22
_atom_site_aniso_U_33
_atom_site_aniso_U_23
_atom_site_aniso_U_13
_atom_site_aniso_U_12
Pt1 0.01416(15) 0.00893(14) 0.01104(14) -0.00002(10) 0.00662(11) 0.00076(10)
Pt2 0.01068(15) 0.01046(14) 0.01553(15) 0.00150(10) 0.00365(11) -0.00038(10)
Sn1 0.0144(3) 0.0112(2) 0.0128(2) 0.00209(18) 0.0054(2) -0.00058(19)
Br1 0.0250(4) 0.0166(4) 0.0145(4) 0.0027(3) 0.0050(3) 0.0062(3)
Br2 0.0165(4) 0.0148(4) 0.0201(4) -0.0027(3) 0.0077(3) -0.0050(3)
Br3 0.0159(4) 0.0126(4) 0.0493(5) -0.0006(3) 0.0126(4) -0.0038(3)
Br4 0.0275(4) 0.0250(4) 0.0169(4) 0.0011(3) 0.0082(3) 0.0075(3)
Br5 0.0310(5) 0.0195(4) 0.0170(4) -0.0045(3) 0.0108(3) -0.0046(3)
Br6 0.0148(4) 0.0293(5) 0.0395(5) 0.0104(4) 0.0058(4) -0.0022(3)
C1 0.030(5) 0.024(4) 0.011(4) 0.005(3) 0.010(3) 0.014(4)
C2 0.028(5) 0.020(4) 0.009(4) -0.001(3) 0.011(3) -0.006(3)
O1 0.022(3) 0.037(3) 0.026(3) 0.000(3) 0.015(3) -0.011(3)
O2 0.043(4) 0.028(3) 0.035(4) -0.001(3) 0.021(3) -0.010(3)
P1 0.0093(9) 0.0093(8) 0.0153(9) -0.0013(7) 0.0068(7) -0.0009(7)
C101 0.014(4) 0.008(3) 0.013(4) 0.002(3) 0.006(3) 0.000(3)
C102 0.008(4) 0.016(4) 0.027(4) -0.001(3) 0.006(3) 0.001(3)
C103 0.017(4) 0.017(4) 0.031(5) 0.006(3) 0.010(4) -0.002(3)
C104 0.030(5) 0.010(4) 0.026(4) 0.000(3) 0.009(4) 0.002(3)
C105 0.025(4) 0.019(4) 0.023(4) 0.002(3) 0.016(4) 0.004(3)
C106 0.014(4) 0.015(4) 0.023(4) 0.002(3) 0.007(3) 0.004(3)
C107 0.012(4) 0.008(3) 0.015(4) -0.005(3) 0.007(3) -0.001(3)
C108 0.015(4) 0.023(4) 0.022(4) 0.004(3) 0.005(3) -0.004(3)
C109 0.014(4) 0.039(5) 0.018(4) -0.001(4) 0.000(3) -0.003(4)
C110 0.017(4) 0.016(4) 0.037(5) -0.005(3) 0.012(4) -0.008(3)
C111 0.019(4) 0.018(4) 0.022(4) 0.003(3) 0.012(3) 0.000(3)
C112 0.019(4) 0.015(4) 0.012(4) 0.004(3) 0.007(3) 0.004(3)
C113 0.002(3) 0.010(3) 0.014(3) 0.002(3) 0.001(3) 0.002(3)
C114 0.013(4) 0.010(3) 0.024(4) 0.000(3) 0.015(3) 0.000(3)
C115 0.017(4) 0.020(4) 0.017(4) -0.005(3) 0.004(3) -0.002(3)
C116 0.011(4) 0.023(4) 0.022(4) 0.006(3) 0.008(3) 0.004(3)
C117 0.015(4) 0.012(4) 0.022(4) 0.000(3) 0.013(3) 0.002(3)
C118 0.017(4) 0.016(4) 0.020(4) -0.004(3) 0.012(3) -0.004(3)
C119 0.012(4) 0.012(3) 0.016(4) -0.003(3) 0.008(3) -0.003(3)
C120 0.027(5) 0.016(4) 0.027(4) -0.004(3) 0.017(4) -0.005(3)
C121 0.031(5) 0.029(5) 0.023(4) 0.001(4) 0.011(4) -0.010(4)
C122 0.024(4) 0.036(4) 0.025(4) -0.004(3) 0.021(3) -0.012(3)
C123 0.015(4) 0.046(5) 0.026(5) -0.013(4) 0.013(4) -0.003(4)
C124 0.010(4) 0.025(4) 0.019(4) -0.009(3) 0.001(3) 0.000(3)
P2 0.0105(9) 0.0144(9) 0.0109(9) -0.0015(7) 0.0066(7) -0.0025(7)
C201 0.012(4) 0.015(4) 0.024(4) 0.006(3) 0.012(3) -0.002(3)
C202 0.035(5) 0.018(4) 0.035(5) 0.004(4) 0.024(4) 0.004(4)
C203 0.065(7) 0.030(5) 0.036(5) 0.011(4) 0.039(5) 0.016(5)
C204 0.045(5) 0.047(5) 0.053(6) 0.022(4) 0.035(5) 0.032(4)
C205 0.021(5) 0.045(6) 0.043(6) 0.036(5) 0.017(4) 0.020(4)
C206 0.017(4) 0.022(4) 0.027(4) 0.005(3) 0.008(4) -0.003(3)
C207 0.015(4) 0.013(3) 0.012(3) -0.003(3) 0.011(3) -0.004(3)
C208 0.011(4) 0.018(4) 0.016(4) 0.004(3) 0.001(3) -0.001(3)
C209 0.010(4) 0.033(5) 0.020(4) 0.002(3) 0.001(3) -0.011(3)
C210 0.023(4) 0.020(4) 0.020(4) 0.001(3) 0.015(3) -0.004(3)
C211 0.017(4) 0.018(4) 0.021(4) 0.001(3) 0.011(3) 0.004(3)
C212 0.016(4) 0.018(4) 0.016(4) -0.001(3) 0.010(3) 0.000(3)
C213 0.005(3) 0.017(4) 0.019(4) -0.005(3) 0.004(3) 0.001(3)
C214 0.021(5) 0.043(5) 0.019(4) -0.002(4) 0.012(4) -0.012(4)
C215 0.019(4) 0.052(6) 0.017(4) 0.002(4) 0.009(4) -0.003(4)
C216 0.015(4) 0.043(5) 0.013(4) -0.007(3) 0.004(3) -0.005(4)
C217 0.007(4) 0.037(5) 0.023(4) -0.008(4) 0.006(3) -0.009(3)
C218 0.016(4) 0.025(4) 0.015(4) -0.002(3) 0.007(3) -0.008(3)
C219 0.011(4) 0.021(4) 0.009(3) 0.001(3) 0.005(3) -0.003(3)
C220 0.026(4) 0.018(4) 0.021(4) -0.002(3) 0.015(4) -0.006(3)
C221 0.027(5) 0.024(4) 0.031(5) -0.009(4) 0.016(4) -0.002(4)
C222 0.025(4) 0.024(4) 0.020(4) 0.000(3) 0.017(4) -0.002(3)
C223 0.020(4) 0.016(4) 0.017(4) 0.005(3) 0.007(3) -0.002(3)
C224 0.015(4) 0.016(4) 0.013(4) 0.000(3) 0.007(3) 0.001(3)

loop_
_atom_type_symbol
_atom_type_description
_atom_type_scat_dispersion_real
_atom_type_scat_dispersion_imag
_atom_type_scat_source
C C 0.0033 0.0016 'International Tables Vol C Tables 4.2.6.8 and 6.1.1.4'
H H 0.0000 0.0000 'International Tables Vol C Tables 4.2.6.8 and 6.1.1.4'
O O 0.0106 0.0060 'International Tables Vol C Tables 4.2.6.8 and 6.1.1.4'
P P 0.1023 0.0942 'International Tables Vol C Tables 4.2.6.8 and 6.1.1.4'
Br Br -0.2901 2.4595 'International Tables Vol C Tables 4.2.6.8 and 6.1.1.4'
Sn Sn -0.6537 1.4246 'International Tables Vol C Tables 4.2.6.8 and 6.1.1.4'
Pt Pt -1.7033 8.3905 'International Tables Vol C Tables 4.2.6.8 and 6.1.1.4'

loop_
_geom_angle_atom_site_label_1
_geom_angle_atom_site_label_2
_geom_angle_atom_site_label_3
_geom_angle
_geom_angle_site_symmetry_1
_geom_angle_site_symmetry_3
C1 Pt1 Br2 172.6(2) . .
C1 Pt1 Br1 94.3(2) . .
Br2 Pt1 Br1 92.60(3) . .
C1 Pt1 Sn1 91.0(2) . .
Br2 Pt1 Sn1 82.27(2) . .
Br1 Pt1 Sn1 173.28(2) . .
C2 Pt2 Br4 175.7(2) . .
C2 Pt2 Br3 92.3(2) . .
Br4 Pt2 Br3 91.92(3) . .
C2 Pt2 Sn1 93.1(2) . .
Br4 Pt2 Sn1 82.72(2) . .
Br3 Pt2 Sn1 173.76(3) . .
Pt2 Sn1 Br6 108.87(3) . .
Pt2 Sn1 Pt1 118.30(2) . .
Br6 Sn1 Pt1 113.84(3) . .
Pt2 Sn1 Br5 112.37(3) . .
Br6 Sn1 Br5 96.37(3) . .
Pt1 Sn1 Br5 104.90(3) . .
O1 C1 Pt1 179.3(7) . .
O2 C2 Pt2 178.4(7) . .
C101 P1 C119 105.4(3) . .
C101 P1 C107 112.2(3) . .
C119 P1 C107 109.2(3) . .
C101 P1 C113 109.5(3) . .
C119 P1 C113 113.4(3) . .
C107 P1 C113 107.2(3) . .
C102 C101 C106 119.6(7) . .
C102 C101 P1 118.7(6) . .
C106 C101 P1 121.8(6) . .
C103 C102 C101 120.7(7) . .
C103 C102 H102 119.7 . .
C101 C102 H102 119.7 . .
C102 C103 C104 119.4(7) . .
C102 C103 H103 120.3 . .
C104 C103 H103 120.3 . .
C105 C104 C103 120.7(7) . .
C105 C104 H104 119.7 . .
C103 C104 H104 119.7 . .
C104 C105 C106 120.0(7) . .
C104 C105 H105 120.0 . .
C106 C105 H105 120.0 . .
C105 C106 C101 119.7(7) . .
C105 C106 H106 120.2 . .
C101 C106 H106 120.2 . .
C108 C107 C112 119.4(7) . .
C108 C107 P1 120.2(6) . .
C112 C107 P1 120.4(6) . .
C107 C108 C109 120.8(7) . .
C107 C108 H108 119.6 . .
C109 C108 H108 119.6 . .
C110 C109 C108 119.5(8) . .
C110 C109 H109 120.3 . .
C108 C109 H109 120.3 . .
C111 C110 C109 120.7(7) . .
C111 C110 H110 119.7 . .
C109 C110 H110 119.7 . .
C112 C111 C110 119.4(7) . .
C112 C111 H111 120.3 . .
C110 C111 H111 120.3 . .
C111 C112 C107 120.1(7) . .
C111 C112 H112 119.9 . .
C107 C112 H112 119.9 . .
C118 C113 C114 120.2(6) . .
C118 C113 P1 120.5(6) . .
C114 C113 P1 119.2(5) . .
C115 C114 C113 119.0(6) . .
C115 C114 H114 120.5 . .
C113 C114 H114 120.5 . .
C114 C115 C116 120.9(7) . .
C114 C115 H115 119.5 . .
C116 C115 H115 119.5 . .
C117 C116 C115 119.4(7) . .
C117 C116 H116 120.3 . .
C115 C116 H116 120.3 . .
C118 C117 C116 121.1(7) . .
C118 C117 H117 119.4 . .
C116 C117 H117 119.4 . .
C117 C118 C113 119.4(7) . .
C117 C118 H118 120.3 . .
C113 C118 H118 120.3 . .
C120 C119 C124 119.7(7) . .
C120 C119 P1 118.8(6) . .
C124 C119 P1 121.5(6) . .
C119 C120 C121 119.9(8) . .
C119 C120 H120 120.1 . .
C121 C120 H120 120.1 . .
C122 C121 C120 119.5(8) . .
C122 C121 H121 120.3 . .
C120 C121 H121 120.3 . .
C123 C122 C121 120.8(8) . .
C123 C122 H122 119.6 . .
C121 C122 H122 119.6 . .
C122 C123 C124 120.9(8) . .
C122 C123 H123 119.6 . .
C124 C123 H123 119.6 . .
C123 C124 C119 119.2(8) . .
C123 C124 H124 120.4 . .
C119 C124 H124 120.4 . .
C207 P2 C219 111.3(3) . .
C207 P2 C201 110.1(3) . .
C219 P2 C201 108.7(3) . .
C207 P2 C213 108.1(3) . .
C219 P2 C213 109.2(3) . .
C201 P2 C213 109.4(4) . .
C202 C201 C206 121.3(8) . .
C202 C201 P2 120.2(6) . .
C206 C201 P2 118.4(6) . .
C203 C202 C201 119.0(9) . .
C203 C202 H202 120.5 . .
C201 C202 H202 120.5 . .
C204 C203 C202 120.8(9) . .
C204 C203 H203 119.6 . .
C202 C203 H203 119.6 . .
C203 C204 C205 120.3(8) . .
C203 C204 H204 119.8 . .
C205 C204 H204 119.8 . .
C204 C205 C206 120.1(9) . .
C204 C205 H205 120.0 . .
C206 C205 H205 120.0 . .
C201 C206 C205 118.4(8) . .
C201 C206 H206 120.8 . .
C205 C206 H206 120.8 . .
C212 C207 C208 118.9(7) . .
C212 C207 P2 119.8(6) . .
C208 C207 P2 121.3(6) . .
C207 C208 C209 120.3(7) . .
C207 C208 H208 119.8 . .
C209 C208 H208 119.8 . .
C210 C209 C208 119.6(7) . .
C210 C209 H209 120.2 . .
C208 C209 H209 120.2 . .
C211 C210 C209 120.0(7) . .
C211 C210 H210 120.0 . .
C209 C210 H210 120.0 . .
C210 C211 C212 120.6(7) . .
C210 C211 H211 119.7 . .
C212 C211 H211 119.7 . .
C211 C212 C207 120.5(7) . .
C211 C212 H212 119.7 . .
C207 C212 H212 119.7 . .
C214 C213 C218 120.1(7) . .
C214 C213 P2 120.1(6) . .
C218 C213 P2 119.8(6) . .
C213 C214 C215 120.7(8) . .
C213 C214 H214 119.6 . .
C215 C214 H214 119.6 . .
C216 C215 C214 118.5(8) . .
C216 C215 H215 120.7 . .
C214 C215 H215 120.7 . .
C217 C216 C215 120.9(7) . .
C217 C216 H216 119.5 . .
C215 C216 H216 119.5 . .
C216 C217 C218 121.0(7) . .
C216 C217 H217 119.5 . .
C218 C217 H217 119.5 . .
C217 C218 C213 118.7(7) . .
C217 C218 H218 120.6 . .
C213 C218 H218 120.6 . .
C224 C219 C220 119.2(7) . .
C224 C219 P2 120.2(6) . .
C220 C219 P2 120.2(6) . .
C221 C220 C219 120.1(7) . .
C221 C220 H220 120.0 . .
C219 C220 H220 120.0 . .
C220 C221 C222 120.4(8) . .
C220 C221 H221 119.8 . .
C222 C221 H221 119.8 . .
C223 C222 C221 120.2(7) . .
C223 C222 H222 119.9 . .
C221 C222 H222 119.9 . .
C222 C223 C224 119.8(7) . .
C222 C223 H223 120.1 . .
C224 C223 H223 120.1 . .
C223 C224 C219 120.4(7) . .
C223 C224 H224 119.8 . .
C219 C224 H224 119.8 . .

loop_
_geom_bond_atom_site_label_1
_geom_bond_atom_site_label_2
_geom_bond_distance
_geom_bond_site_symmetry_2
Pt1 C1 1.822(9) .
Pt1 Br2 2.4573(8) .
Pt1 Br1 2.5279(8) .
Pt1 Sn1 2.5454(6) .
Pt2 C2 1.853(8) .
Pt2 Br4 2.4453(9) .
Pt2 Br3 2.5011(8) .
Pt2 Sn1 2.5408(6) .
Sn1 Br6 2.5425(10) .
Sn1 Br5 2.5536(9) .
C1 O1 1.149(10) .
C2 O2 1.089(9) .
P1 C101 1.786(7) .
P1 C119 1.792(7) .
P1 C107 1.796(7) .
P1 C113 1.797(7) .
C101 C102 1.392(10) .
C101 C106 1.394(10) .
C102 C103 1.372(11) .
C102 H102 0.9500 .
C103 C104 1.388(11) .
C103 H103 0.9500 .
C104 C105 1.379(11) .
C104 H104 0.9500 .
C105 C106 1.381(11) .
C105 H105 0.9500 .
C106 H106 0.9500 .
C107 C108 1.369(10) .
C107 C112 1.405(10) .
C108 C109 1.384(11) .
C108 H108 0.9500 .
C109 C110 1.383(12) .
C109 H109 0.9500 .
C110 C111 1.383(11) .
C110 H110 0.9500 .
C111 C112 1.382(11) .
C111 H111 0.9500 .
C112 H112 0.9500 .
C113 C118 1.396(10) .
C113 C114 1.410(10) .
C114 C115 1.388(11) .
C114 H114 0.9500 .
C115 C116 1.389(11) .
C115 H115 0.9500 .
C116 C117 1.386(11) .
C116 H116 0.9500 .
C117 C118 1.383(11) .
C117 H117 0.9500 .
C118 H118 0.9500 .
C119 C120 1.388(11) .
C119 C124 1.405(10) .
C120 C121 1.395(12) .
C120 H120 0.9500 .
C121 C122 1.379(13) .
C121 H121 0.9500 .
C122 C123 1.363(13) .
C122 H122 0.9500 .
C123 C124 1.380(12) .
C123 H123 0.9500 .
C124 H124 0.9500 .
P2 C207 1.788(7) .
P2 C219 1.789(7) .
P2 C201 1.789(8) .
P2 C213 1.797(7) .
C201 C202 1.389(11) .
C201 C206 1.392(11) .
C202 C203 1.376(12) .
C202 H202 0.9500 .
C203 C204 1.371(15) .
C203 H203 0.9500 .
C204 C205 1.391(14) .
C204 H204 0.9500 .
C205 C206 1.392(11) .
C205 H205 0.9500 .
C206 H206 0.9500 .
C207 C212 1.385(10) .
C207 C208 1.391(10) .
C208 C209 1.394(11) .
C208 H208 0.9500 .
C209 C210 1.385(11) .
C209 H209 0.9500 .
C210 C211 1.368(11) .
C210 H210 0.9500 .
C211 C212 1.380(10) .
C211 H211 0.9500 .
C212 H212 0.9500 .
C213 C214 1.370(11) .
C213 C218 1.408(10) .
C214 C215 1.390(12) .
C214 H214 0.9500 .
C215 C216 1.386(12) .
C215 H215 0.9500 .
C216 C217 1.369(12) .
C216 H216 0.9500 .
C217 C218 1.370(11) .
C217 H217 0.9500 .
C218 H218 0.9500 .
C219 C224 1.388(10) .
C219 C220 1.391(11) .
C220 C221 1.370(11) .
C220 H220 0.9500 .
C221 C222 1.387(11) .
C221 H221 0.9500 .
C222 C223 1.370(11) .
C222 H222 0.9500 .
C223 C224 1.386(11) .
C223 H223 0.9500 .
C224 H224 0.9500 .
